data_2015467
loop_
_publ_author_name
'Jonsson, K. Hanna M.'
'Eriksson, Lars'
'Widmalm, G\"oran'

_publ_section_title
;Methyl
 4-<i>O</i>-benzoyl-2,3-<i>O</i>-isopropylidene-\a-<small>L</small>-rhamnopyranoside
;
_journal_coeditor_code AV3012
_journal_issue 8
_journal_name_full 'Acta Crystallographica Section C'
_journal_page_first o447
_journal_page_last o449
_journal_paper_doi 10.1107/S0108270106021603
_journal_volume 62
_journal_year 2006
_chemical_formula_iupac 'C17 H22 O6'
_chemical_formula_moiety 'C17 H22 O6'
_chemical_formula_sum 'C17 H22 O6'
_chemical_formula_weight 322.35
_chemical_name_systematic
;
Methyl 4-O-benzoyl-2,3-O-isopropylidene-\a-L-rhamnopyranoside
;
_space_group_IT_number 19
_symmetry_cell_setting orthorhombic
_symmetry_space_group_name_Hall 'P 2ac 2ab'
_symmetry_space_group_name_H-M 'P 21 21 21'
_atom_sites_solution_hydrogens geom
_atom_sites_solution_primary direct
_atom_sites_solution_secondary difmap
_audit_creation_method 'Manual editing of cif file from SHELXL-97'
_cell_angle_alpha 90.00
_cell_angle_beta 90.00
_cell_angle_gamma 90.00
_cell_formula_units_Z 4
_cell_length_a 9.720(8)
_cell_length_b 10.654(11)
_cell_length_c 16.127(14)
_cell_measurement_reflns_used 999
_cell_measurement_temperature 100(2)
_cell_measurement_theta_max 29.0
_cell_measurement_theta_min 3.0
_cell_volume 1670(3)
_computing_cell_refinement SMART
_computing_data_collection 'SMART (Bruker, 1998)'
_computing_data_reduction 'SAINT (Bruker, 1998)'
_computing_molecular_graphics 'DIAMOND (Bergerhoff, 1996)'
_computing_publication_material 'PLATON (Spek, 2003)'
_computing_structure_refinement 'SHELXL97 (Sheldrick, 1997)'
_computing_structure_solution 'SHELXS97 (Sheldrick, 1997)'
_diffrn_ambient_temperature 100(2)
_diffrn_detector_area_resol_mean 10
_diffrn_measured_fraction_theta_full 0.967
_diffrn_measured_fraction_theta_max 0.968
_diffrn_measurement_device_type 'Bruker SMART 1K area-detector'
_diffrn_measurement_method '\w scan at different \f and 2\q'
_diffrn_radiation_monochromator silicon
_diffrn_radiation_source 'Beamline I711, Maxlab, Lund, Sweden'
_diffrn_radiation_type synchrotron
_diffrn_radiation_wavelength 1.350
_diffrn_reflns_av_R_equivalents 0.0949
_diffrn_reflns_av_sigmaI/netI 0.0415
_diffrn_reflns_limit_h_max 12
_diffrn_reflns_limit_h_min -12
_diffrn_reflns_limit_k_max 12
_diffrn_reflns_limit_k_min -13
_diffrn_reflns_limit_l_max 20
_diffrn_reflns_limit_l_min -21
_diffrn_reflns_number 18820
_diffrn_reflns_theta_full 63.40
_diffrn_reflns_theta_max 63.40
_diffrn_reflns_theta_min 4.35
_diffrn_standards_number 0
_exptl_absorpt_coefficient_mu 0.523
_exptl_absorpt_correction_T_max 1.00
_exptl_absorpt_correction_T_min 0.98
_exptl_absorpt_correction_type refdelf
_exptl_absorpt_process_details '(SADABS; Sheldrick, 2002)'
_exptl_crystal_colour colourless
_exptl_crystal_density_diffrn 1.282
_exptl_crystal_density_method 'not measured'
_exptl_crystal_description prism
_exptl_crystal_F_000 688
_exptl_crystal_size_max 0.15
_exptl_crystal_size_mid 0.10
_exptl_crystal_size_min 0.08
_refine_diff_density_max 0.263
_refine_diff_density_min -0.213
_refine_ls_extinction_method none
_refine_ls_goodness_of_fit_ref 1.082
_refine_ls_hydrogen_treatment constr
_refine_ls_matrix_type full
_refine_ls_number_parameters 212
_refine_ls_number_reflns 2244
_refine_ls_number_restraints 0
_refine_ls_restrained_S_all 1.082
_refine_ls_R_factor_all 0.0354
_refine_ls_R_factor_gt 0.0329
_refine_ls_shift/su_max 0.000
_refine_ls_shift/su_mean 0.000
_refine_ls_structure_factor_coef Fsqd
_refine_ls_weighting_details 'calc w = 1/[\s^2^(Fo^2^)+(0.0492P)^2^+0.241P] where P=(Fo^2^+2Fc^2^)/3'
_refine_ls_weighting_scheme calc
_refine_ls_wR_factor_gt 0.0837
_refine_ls_wR_factor_ref 0.0875
_reflns_number_gt 2133
_reflns_number_total 2244
_reflns_threshold_expression I>2\s(I)
_cod_data_source_file av3012.cif
_cod_data_source_block I
_cod_database_code 2015467
_cod_database_fobs_code 2015467

loop_
_symmetry_equiv_pos_as_xyz
'x, y, z'
'-x+1/2, -y, z+1/2'
'x+1/2, -y+1/2, -z'
'-x, y+1/2, -z+1/2'

loop_
_atom_site_type_symbol
_atom_site_label
_atom_site_fract_x
_atom_site_fract_y
_atom_site_fract_z
_atom_site_U_iso_or_equiv
_atom_site_adp_type
_atom_site_calc_flag
_atom_site_refinement_flags
_atom_site_occupancy
C C1 0.40567(16) 0.16439(16) 0.43467(10) 0.0149(3) Uani d . 1
H H1 0.3319 0.1155 0.4634 0.015 Uiso calc R 1
C C2 0.34421(15) 0.22351(16) 0.35718(9) 0.0139(3) Uani d . 1
H H2 0.2911 0.3005 0.3724 0.014 Uiso calc R 1
C C3 0.44466(16) 0.25333(15) 0.28705(9) 0.0152(3) Uani d . 1
H H3 0.4805 0.3408 0.2932 0.015 Uiso calc R 1
C C4 0.56396(16) 0.16052(15) 0.28293(10) 0.0149(3) Uani d . 1
H H4 0.5315 0.0791 0.2591 0.015 Uiso calc R 1
C C5 0.62472(16) 0.13851(16) 0.36931(10) 0.0166(3) Uani d . 1
H H5 0.6538 0.2201 0.3945 0.017 Uiso calc R 1
C C6 0.74363(18) 0.04612(18) 0.36988(11) 0.0223(3) Uani d . 1
H H6A 0.7804 0.0391 0.4263 0.022 Uiso calc R 1
H H6B 0.8161 0.0759 0.3325 0.022 Uiso calc R 1
H H6C 0.7111 -0.0363 0.3512 0.022 Uiso calc R 1
C C7 0.23802(17) 0.17501(17) 0.23437(10) 0.0180(3) Uani d . 1
C C8 0.2254(2) 0.0600(2) 0.17966(11) 0.0302(4) Uani d . 1
H H8A 0.1422 0.0133 0.1947 0.030 Uiso calc R 1
H H8B 0.3062 0.0063 0.1874 0.030 Uiso calc R 1
H H8C 0.2197 0.0861 0.1215 0.030 Uiso calc R 1
C C9 0.11593(17) 0.26332(19) 0.22673(11) 0.0238(4) Uani d . 1
H H9A 0.0311 0.2179 0.2401 0.024 Uiso calc R 1
H H9B 0.1106 0.2954 0.1699 0.024 Uiso calc R 1
H H9C 0.1274 0.3336 0.2653 0.024 Uiso calc R 1
C C10 0.72022(16) 0.14471(16) 0.16789(10) 0.0150(3) Uani d . 1
C C11 0.80582(15) 0.21873(16) 0.10960(9) 0.0137(3) Uani d . 1
C C12 0.87984(18) 0.15474(17) 0.04875(10) 0.0191(3) Uani d . 1
H H12 0.8750 0.0658 0.0458 0.019 Uiso calc R 1
C C13 0.96073(19) 0.22041(19) -0.00766(11) 0.0245(4) Uani d . 1
H H13 1.0108 0.1766 -0.0492 0.024 Uiso calc R 1
C C14 0.96792(19) 0.35107(18) -0.00285(11) 0.0229(4) Uani d . 1
H H14 1.0236 0.3964 -0.0409 0.023 Uiso calc R 1
C C15 0.89381(17) 0.41507(17) 0.05756(11) 0.0194(3) Uani d . 1
H H15 0.8990 0.5040 0.0605 0.019 Uiso calc R 1
C C16 0.81219(16) 0.34999(16) 0.11373(10) 0.0155(3) Uani d . 1
H H16 0.7611 0.3941 0.1546 0.016 Uiso calc R 1
C C17 0.4911(2) 0.22159(18) 0.56583(10) 0.0235(4) Uani d . 1
H H17A 0.5180 0.2937 0.5999 0.035 Uiso calc R 1
H H17B 0.5704 0.1658 0.5585 0.035 Uiso calc R 1
H H17C 0.4166 0.1757 0.5934 0.035 Uiso calc R 1
O O1 0.44505(12) 0.26463(11) 0.48656(7) 0.0177(2) Uani d . 1
O O2 0.25509(12) 0.13414(11) 0.31830(7) 0.0165(2) Uani d . 1
O O3 0.36144(12) 0.24391(12) 0.21417(7) 0.0193(3) Uani d . 1
O O4 0.66485(11) 0.21687(12) 0.22819(7) 0.0167(2) Uani d . 1
O O5 0.51651(11) 0.08257(11) 0.41771(7) 0.0165(2) Uani d . 1
O O10 0.70053(14) 0.03238(12) 0.16229(8) 0.0227(3) Uani d . 1

loop_
_atom_site_aniso_label
_atom_site_aniso_U_11
_atom_site_aniso_U_22
_atom_site_aniso_U_33
_atom_site_aniso_U_12
_atom_site_aniso_U_13
_atom_site_aniso_U_23
C1 0.0159(7) 0.0132(7) 0.0157(7) -0.0003(6) -0.0006(5) 0.0003(6)
C2 0.0147(7) 0.0116(7) 0.0154(7) -0.0007(6) 0.0003(5) 0.0024(5)
C3 0.0160(7) 0.0129(8) 0.0168(7) -0.0005(6) 0.0004(5) 0.0025(5)
C4 0.0154(6) 0.0109(7) 0.0184(7) -0.0011(6) 0.0024(6) 0.0012(6)
C5 0.0161(7) 0.0147(8) 0.0189(7) -0.0005(6) 0.0003(6) 0.0008(6)
C6 0.0206(8) 0.0210(9) 0.0254(8) 0.0047(7) -0.0029(6) 0.0000(7)
C7 0.0193(7) 0.0191(8) 0.0156(7) -0.0033(7) -0.0018(6) 0.0039(6)
C8 0.0413(11) 0.0278(10) 0.0215(8) -0.0051(8) -0.0038(7) -0.0048(7)
C9 0.0172(7) 0.0312(10) 0.0231(8) -0.0011(7) -0.0047(6) 0.0077(7)
C10 0.0159(7) 0.0127(8) 0.0164(7) 0.0003(5) -0.0019(5) -0.0010(6)
C11 0.0125(6) 0.0135(7) 0.0150(7) 0.0006(6) -0.0007(5) -0.0011(6)
C12 0.0231(8) 0.0146(8) 0.0197(7) 0.0012(6) 0.0012(6) -0.0037(6)
C13 0.0273(8) 0.0243(9) 0.0218(8) 0.0022(7) 0.0079(7) -0.0047(7)
C14 0.0230(8) 0.0233(10) 0.0226(8) -0.0013(7) 0.0052(6) 0.0031(7)
C15 0.0201(7) 0.0138(8) 0.0245(8) -0.0002(6) 0.0014(6) 0.0009(6)
C16 0.0148(7) 0.0123(8) 0.0194(7) 0.0004(6) -0.0002(6) -0.0015(6)
C17 0.0312(9) 0.0218(9) 0.0175(8) 0.0000(7) -0.0065(7) 0.0006(7)
O1 0.0242(6) 0.0139(6) 0.0151(5) 0.0005(5) -0.0020(4) -0.0002(4)
O2 0.0194(6) 0.0154(6) 0.0147(5) -0.0042(5) -0.0021(4) 0.0035(4)
O3 0.0181(5) 0.0243(7) 0.0154(5) -0.0007(5) -0.0002(4) 0.0063(5)
O4 0.0180(5) 0.0115(6) 0.0205(5) -0.0028(4) 0.0054(4) -0.0022(4)
O5 0.0189(5) 0.0110(5) 0.0195(5) 0.0014(4) 0.0009(4) 0.0025(4)
O10 0.0342(7) 0.0103(6) 0.0235(6) -0.0024(5) 0.0047(5) -0.0017(5)

loop_
_atom_type_symbol
_atom_type_description
_atom_type_scat_dispersion_real
_atom_type_scat_dispersion_imag
_atom_type_scat_source
C C -0.0021 0.0068 'International Tables Vol C Tables 4.2.6.8 and 6.1.1.4'
H H 0.0000 0.0000 'International Tables Vol C Tables 4.2.6.8 and 6.1.1.4'
O O -0.0049 0.0244 'International Tables Vol C Tables 4.2.6.8 and 6.1.1.4'

loop_
_geom_angle_atom_site_label_1
_geom_angle_atom_site_label_2
_geom_angle_atom_site_label_3
_geom_angle
O1 C1 O5 112.05(13)
O1 C1 C2 106.29(14)
O5 C1 C2 113.32(13)
O1 C1 H1 108.3
O5 C1 H1 108.3
C2 C1 H1 108.3
O2 C2 C1 108.77(14)
O2 C2 C3 101.59(13)
C1 C2 C3 116.31(13)
O2 C2 H2 109.9
C1 C2 H2 109.9
C3 C2 H2 109.9
O3 C3 C4 110.40(13)
O3 C3 C2 103.43(13)
C4 C3 C2 112.55(13)
O3 C3 H3 110.1
C4 C3 H3 110.1
C2 C3 H3 110.1
O4 C4 C3 105.81(13)
O4 C4 C5 110.89(13)
C3 C4 C5 110.66(13)
O4 C4 H4 109.8
C3 C4 H4 109.8
C5 C4 H4 109.8
O5 C5 C6 106.53(14)
O5 C5 C4 105.96(13)
C6 C5 C4 113.48(13)
O5 C5 H5 110.2
C6 C5 H5 110.2
C4 C5 H5 110.2
C5 C6 H6A 109.5
C5 C6 H6B 109.5
H6A C6 H6B 109.5
C5 C6 H6C 109.5
H6A C6 H6C 109.5
H6B C6 H6C 109.5
O2 C7 O3 105.76(13)
O2 C7 C8 108.31(15)
O3 C7 C8 110.31(15)
O2 C7 C9 110.83(14)
O3 C7 C9 108.42(15)
C8 C7 C9 112.97(16)
C7 C8 H8A 109.5
C7 C8 H8B 109.5
H8A C8 H8B 109.5
C7 C8 H8C 109.5
H8A C8 H8C 109.5
H8B C8 H8C 109.5
C7 C9 H9A 109.5
C7 C9 H9B 109.5
H9A C9 H9B 109.5
C7 C9 H9C 109.5
H9A C9 H9C 109.5
H9B C9 H9C 109.5
O10 C10 O4 123.43(16)
O10 C10 C11 124.41(16)
O4 C10 C11 112.16(15)
C12 C11 C16 119.89(16)
C12 C11 C10 118.40(16)
C16 C11 C10 121.70(15)
C13 C12 C11 120.39(17)
C13 C12 H12 119.8
C11 C12 H12 119.8
C12 C13 C14 119.56(17)
C12 C13 H13 120.2
C14 C13 H13 120.2
C15 C14 C13 120.14(17)
C15 C14 H14 119.9
C13 C14 H14 119.9
C16 C15 C14 120.52(18)
C16 C15 H15 119.7
C14 C15 H15 119.7
C15 C16 C11 119.48(16)
C15 C16 H16 120.3
C11 C16 H16 120.3
O1 C17 H17A 109.5
O1 C17 H17B 109.5
H17A C17 H17B 109.5
O1 C17 H17C 109.5
H17A C17 H17C 109.5
H17B C17 H17C 109.5
C1 O1 C17 111.89(14)
C7 O2 C2 106.37(13)
C3 O3 C7 108.68(12)
C10 O4 C4 118.16(14)
C1 O5 C5 114.01(13)

loop_
_geom_bond_atom_site_label_1
_geom_bond_atom_site_label_2
_geom_bond_distance
C1 O1 1.410(2)
C1 O5 1.413(2)
C1 C2 1.522(2)
C1 H1 1.0000
C2 O2 1.432(2)
C2 C3 1.527(2)
C2 H2 1.0000
C3 O3 1.430(2)
C3 C4 1.525(2)
C3 H3 1.0000
C4 O4 1.449(2)
C4 C5 1.531(2)
C4 H4 1.0000
C5 O5 1.439(2)
C5 C6 1.518(2)
C5 H5 1.0000
C6 H6A 0.9800
C6 H6B 0.9800
C6 H6C 0.9800
C7 O2 1.432(2)
C7 O3 1.444(2)
C7 C8 1.515(3)
C7 C9 1.520(3)
C8 H8A 0.9800
C8 H8B 0.9800
C8 H8C 0.9800
C9 H9A 0.9800
C9 H9B 0.9800
C9 H9C 0.9800
C10 O10 1.215(3)
C10 O4 1.352(2)
C10 C11 1.482(2)
C11 C12 1.395(2)
C11 C16 1.401(3)
C12 C13 1.391(3)
C12 H12 0.9500
C13 C14 1.396(3)
C13 H13 0.9500
C14 C15 1.390(2)
C14 H14 0.9500
C15 C16 1.390(2)
C15 H15 0.9500
C16 H16 0.9500
C17 O1 1.430(2)
C17 H17A 0.9800
C17 H17B 0.9800
C17 H17C 0.9800

loop_
_geom_hbond_atom_site_label_D
_geom_hbond_atom_site_label_H
_geom_hbond_atom_site_label_A
_geom_hbond_site_symmetry_A
_geom_hbond_distance_DH
_geom_hbond_distance_HA
_geom_hbond_distance_DA
_geom_hbond_angle_DHA
_geom_hbond_publ_flag
C2 H2 O10 4_655 1.00 2.53 3.334(4) 137 yes
C16 H16 O2 4_655 0.95 2.60 3.285(4) 129 yes
C9 H9B Cg 1_455 0.98 2.88 3.585(4) 130 yes

loop_
_geom_torsion_atom_site_label_1
_geom_torsion_atom_site_label_2
_geom_torsion_atom_site_label_3
_geom_torsion_atom_site_label_4
_geom_torsion
_geom_torsion_publ_flag
O1 C1 C2 O2 -157.19(12) ?
O5 C1 C2 O2 79.32(16) ?
O1 C1 C2 C3 88.94(16) ?
O5 C1 C2 C3 -34.55(19) yes
O2 C2 C3 O3 33.42(15) ?
C1 C2 C3 O3 151.32(14) ?
O2 C2 C3 C4 -85.74(16) ?
C1 C2 C3 C4 32.16(19) yes
O3 C3 C4 O4 78.25(16) ?
C2 C3 C4 O4 -166.74(12) ?
O3 C3 C4 C5 -161.57(13) ?
C2 C3 C4 C5 -46.56(18) yes
O4 C4 C5 O5 -179.86(12) ?
C3 C4 C5 O5 63.04(17) yes
O4 C4 C5 C6 -63.31(19) ?
C3 C4 C5 C6 179.59(13) ?
O10 C10 C11 C12 -6.5(2) ?
O4 C10 C11 C12 174.09(13) ?
O10 C10 C11 C16 172.67(16) ?
O4 C10 C11 C16 -6.8(2) ?
C16 C11 C12 C13 0.4(2) ?
C10 C11 C12 C13 179.53(15) ?
C11 C12 C13 C14 0.3(3) ?
C12 C13 C14 C15 -0.5(3) ?
C13 C14 C15 C16 0.1(3) ?
C14 C15 C16 C11 0.5(2) ?
C12 C11 C16 C15 -0.8(2) ?
C10 C11 C16 C15 -179.90(14) ?
O5 C1 O1 C17 -62.01(17) ?
C2 C1 O1 C17 173.71(13) ?
O3 C7 O2 C2 27.55(16) ?
C8 C7 O2 C2 145.80(14) ?
C9 C7 O2 C2 -89.75(17) ?
C1 C2 O2 C7 -160.68(13) ?
C3 C2 O2 C7 -37.48(15) ?
C4 C3 O3 C7 103.04(16) ?
C2 C3 O3 C7 -17.59(16) ?
O2 C7 O3 C3 -5.03(17) ?
C8 C7 O3 C3 -121.94(16) ?
C9 C7 O3 C3 113.87(15) ?
O10 C10 O4 C4 -7.7(2) ?
C11 C10 O4 C4 171.77(12) ?
C3 C4 O4 C10 -132.61(14) ?
C5 C4 O4 C10 107.36(16) ?
O1 C1 O5 C5 -66.10(17) ?
C2 C1 O5 C5 54.17(17) yes
C6 C5 O5 C1 170.53(13) ?
C4 C5 O5 C1 -68.33(16) yes
O10 C10 O4 C4 -7.7(2) yes
C10 O4 C4 H4 -14.2 yes

loop_
_cod_related_entry_id
_cod_related_entry_database
_cod_related_entry_code
1 ChemSpider 21180853
